data_2300162
loop_
_publ_author_name
'Jeong, Il-Kyoung'
'Hur, N.'
'Proffen, Th.'

_publ_section_title
;
 High-temperature structural evolution of hexagonal multiferroic
 YMnO~3~ and YbMnO~3~
;
_journal_coeditor_code KO5041
_journal_issue 4
_journal_name_full 'Journal of Applied Crystallography'
_journal_page_first 730
_journal_page_last 734
_journal_paper_doi 10.1107/S0021889807025101
_journal_volume 40
_journal_year 2007
_chemical_formula_sum 'Mn O3 Y'
_chemical_formula_weight 191.84
_chemical_name_systematic ' ?'
_space_group_IT_number 194
_symmetry_cell_setting hexagonal
_symmetry_space_group_name_Hall '-P 6c 2c'
_symmetry_space_group_name_H-M 'P 63/m m c'
_audit_creation_date 2007-02-03T15:43
_audit_creation_method 'from EXP file using GSAS2CIF'
_audit_update_record ' 2007-02-03T15:43  Initial CIF as created by GSAS2CIF'
_cell_angle_alpha 90.0
_cell_angle_beta 90.0
_cell_angle_gamma 120.0
_cell_formula_units_Z 2
_cell_length_a 3.63011(4)
_cell_length_b 3.63011
_cell_length_c 11.35350(17)
_cell_volume 129.569(2)
_computing_structure_refinement GSAS
_diffrn_radiation_probe neutron
_exptl_absorpt_correction_T_max 0.99478
_exptl_absorpt_correction_T_min 0.97416
_exptl_absorpt_process_details
;   GSAS Absorption/surface roughness correction: function number 0
 Debye-Scherrer absorption correction
Term (= MU.r/wave) =     0.29319E-02
Correction is not refined.
;
_pd_block_id 2007-02-03T15:43|YMO-1400K|ymno3-1400k|1
_pd_calc_method 'Rietveld Refinement'
_pd_instr_location ' ?'
_pd_meas_2theta_fixed 148.
_pd_meas_number_of_points 4888
_pd_phase_name 'YMnO3 1400K'
_pd_proc_info_datetime 2007-02-03T15:43:21
_pd_proc_info_excluded_regions ' ?'
_pd_proc_ls_background_function
;   GSAS Background function number 7 with 15 terms.
 Linear interpolation
      1:   0.297310     2:   0.299857     3:   0.285274     4:   0.297646    
      5:   0.290407     6:   0.295158     7:   0.301538     8:   0.319386    
      9:   0.331278    10:   0.331911    11:   0.387527    12:   0.381450    
     13:   0.418404    14:   0.430463    15:   0.376814    
;
_pd_proc_ls_peak_cutoff 0.01000
_pd_proc_ls_profile_function
;
 TOF Profile function number 1 with  12 terms
 Profile coefficients for Von Dreele,
 Jorgensen & Windsor convolution function
  J. Appl. Cryst., 15,581-589(1982)
  Modified by Von Dreele - unpublished (1983).
 Peak tails are ignored  where the intensity is below 0.0100 times the peak
   Aniso. broadening axis   0.0   0.0   1.0
;
_pd_proc_ls_prof_R_factor 0.0241
_pd_proc_ls_prof_wR_expected 0.0127
_pd_proc_ls_prof_wR_factor 0.0378
_pd_proc_number_of_points 4888
_pd_spec_mounting ' ?'
_refine_ls_goodness_of_fit_all 3.00
_refine_ls_matrix_type full
_refine_ls_number_parameters 24
_refine_ls_number_restraints 0
_refine_ls_R_Fsqd_factor 0.25865
_refine_ls_shift/su_max 0.02
_refine_ls_shift/su_mean 0.00
_reflns_d_resolution_high 0.550
_reflns_d_resolution_low 2.750
_reflns_limit_h_max 5
_reflns_limit_h_min 0
_reflns_limit_k_max 3
_reflns_limit_k_min 0
_reflns_limit_l_max 20
_reflns_limit_l_min 0
_reflns_number_total 191
_cod_data_source_file ko5041.cif
_cod_data_source_block YMO-1400K
_cod_depositor_comments
;
The following automatic conversions were performed:
'_geom_bond_publ_flag' value 'N' changed to 'n' according to
'/home/saulius/struct/CIF-dictionaries/cif_core.dic' dictionary named
'cif_core.dic' version 2.4.1 from 2010-06-29 (28
times).

'_geom_angle_publ_flag' value 'N' changed to 'n' according to
'/home/saulius/struct/CIF-dictionaries/cif_core.dic' dictionary named
'cif_core.dic' version 2.4.1 from 2010-06-29 (34 times).

Automatic conversion script
Id: cif_fix_enum 1527 2010-12-29 10:47:43Z saulius 

The following automatic conversions were performed:

'_geom_bond_publ_flag' value 'N' changed to 'n' according to
/home/saulius/struct/CIF-dictionaries/cif_core.dic dictionary named
'cif_core.dic' version 2.4.1 from 2010-06-29 (28
times).

'_geom_angle_publ_flag' value 'N' changed to 'n' according
to /home/saulius/struct/CIF-dictionaries/cif_core.dic dictionary
named 'cif_core.dic' version 2.4.1 from 2010-06-29 (34 times).

Automatic conversion script
Id: cif_fix_values 1715 2011-07-08 13:25:40Z adriana 
;
_cod_original_cell_volume 129.5680(30)
_cod_database_code 2300162
_gsas_exptl_extinct_corr_t_min 1.00000
_gsas_exptl_extinct_corr_t_max 1.00000

loop_
_symmetry_equiv_pos_site_id
_symmetry_equiv_pos_as_xyz
1 +x,+y,+z
2 x-y,+x,+z+1/2
3 -y,x-y,+z
4 -x,-y,+z+1/2
5 y-x,-x,+z
6 +y,y-x,+z+1/2
7 y-x,+y,+z
8 -x,y-x,+z+1/2
9 -y,-x,+z
10 x-y,-y,+z+1/2
11 +x,x-y,+z
12 +y,+x,+z+1/2
-1 -x,-y,-z
-2 y-x,-x,-z+1/2
-3 +y,y-x,-z
-4 +x,+y,-z+1/2
-5 x-y,+x,-z
-6 -y,x-y,-z+1/2
-7 x-y,-y,-z
-8 +x,x-y,-z+1/2
-9 +y,+x,-z
-10 y-x,+y,-z+1/2
-11 -x,y-x,-z
-12 -y,-x,-z+1/2

loop_
_atom_site_type_symbol
_atom_site_label
_atom_site_fract_x
_atom_site_fract_y
_atom_site_fract_z
_atom_site_occupancy
_atom_site_thermal_displace_type
_atom_site_U_iso_or_equiv
_atom_site_symmetry_multiplicity
Y Y1 0.0 0.0 0.0 1.0 Uiso 0.03112(32) 2
Mn Mn2 0.33333 0.66667 0.25 1.0 Uiso 0.0268(6) 2
O O3 0.0 0.0 0.25 1.0 Uiso 0.0400(5) 2
O O4 0.33333 0.66667 0.08707(16) 1.0 Uiso 0.02844(27) 4

loop_
_atom_type_symbol
_atom_type_number_in_cell
_atom_type_scat_length_neutron
_atom_type_scat_source
Y 2.0 0.7750 International_Tables_Vol_C
Mn 2.0 -0.3750 International_Tables_Vol_C
O 6.0 0.5805 International_Tables_Vol_C

loop_
_geom_angle_atom_site_label_1
_geom_angle_atom_site_label_2
_geom_angle_atom_site_label_3
_geom_angle
_geom_angle_site_symmetry_1
_geom_angle_site_symmetry_2
_geom_angle_site_symmetry_3
_geom_angle_publ_flag
O4 Y1 O4 103.12(5) 1_445 . 1_545 n
O4 Y1 O4 103.12(5) 1_445 . 1_555 n
O4 Y1 O4 76.88(5) 1_445 . -1_555 n
O4 Y1 O4 76.88(5) 1_445 . -1_565 n
O4 Y1 O4 179.9515 1_445 . -1_665 n
O4 Y1 O4 103.12(5) 1_545 . 1_555 n
O4 Y1 O4 76.88(5) 1_545 . -1_555 n
O4 Y1 O4 179.9802 1_545 . -1_565 n
O4 Y1 O4 76.88(5) 1_545 . -1_665 n
O4 Y1 O4 180.0 1_555 . -1_555 n
O4 Y1 O4 76.88(5) 1_555 . -1_565 n
O4 Y1 O4 76.88(5) 1_555 . -1_665 n
O4 Y1 O4 103.12(5) -1_555 . -1_565 n
O4 Y1 O4 103.12(5) -1_555 . -1_665 n
O4 Y1 O4 103.12(5) -1_565 . -1_665 n
O3 Mn2 O3 120.0001 1_555 . 1_565 n
O3 Mn2 O3 119.9999 1_555 . 1_665 n
O3 Mn2 O4 90.0 1_555 . 1_555 n
O3 Mn2 O4 90.0 1_555 . -2_565 n
O3 Mn2 O3 120.0 1_565 . 1_665 n
O3 Mn2 O4 90.0 1_565 . 1_555 n
O3 Mn2 O4 90.0001 1_565 . -2_565 n
O3 Mn2 O4 90.0 1_665 . 1_555 n
O3 Mn2 O4 89.9999 1_665 . -2_565 n
O4 Mn2 O4 180.0 1_555 . -2_565 n
Mn2 O3 Mn2 120.0 1_445 . 1_545 n
Mn2 O3 Mn2 119.9999 1_445 . 1_555 n
Mn2 O3 Mn2 120.0001 1_545 . 1_555 n
Y1 O4 Y1 103.12(5) 1_555 . 1_565 n
Y1 O4 Y1 103.12(5) 1_555 . 1_665 n
Y1 O4 Mn2 115.25(4) 1_555 . 1_555 n
Y1 O4 Y1 103.12(5) 1_565 . 1_665 n
Y1 O4 Mn2 115.25(4) 1_565 . 1_555 n
Y1 O4 Mn2 115.25(4) 1_665 . 1_555 n

loop_
_geom_bond_atom_site_label_1
_geom_bond_atom_site_label_2
_geom_bond_distance
_geom_bond_site_symmetry_1
_geom_bond_site_symmetry_2
_geom_bond_publ_flag
Y1 Y1 3.63011(4) . 1_445 n
Y1 Y1 3.63011(4) . 1_455 n
Y1 Y1 3.63011(4) . 1_545 n
Y1 Y1 3.63011(4) . 1_565 n
Y1 Y1 3.63011(4) . 1_655 n
Y1 Y1 3.63011(4) . 1_665 n
Y1 O3 2.83837(4) . 1_555 n
Y1 O3 2.83837(4) . 2_554 n
Y1 O4 2.3173(8) . 1_445 n
Y1 O4 2.3173(8) . 1_545 n
Y1 O4 2.3173(8) . 1_555 n
Y1 O4 2.3173(8) . -1_555 n
Y1 O4 2.3173(8) . -1_565 n
Y1 O4 2.3173(8) . -1_665 n
Mn2 O3 2.095840(20) . 1_555 n
Mn2 O3 2.095840(20) . 1_565 n
Mn2 O3 2.095840(20) . 1_665 n
Mn2 O4 1.8498(19) . 1_555 n
Mn2 O4 1.8498(19) . -2_565 n
O3 Y1 2.83837(4) . 1_555 n
O3 Y1 2.83837(4) . 2_555 n
O3 Mn2 2.095840(20) . 1_445 n
O3 Mn2 2.095840(20) . 1_545 n
O3 Mn2 2.095840(20) . 1_555 n
O4 Y1 2.3173(8) . 1_555 n
O4 Y1 2.3173(8) . 1_565 n
O4 Y1 2.3173(8) . 1_665 n
O4 Mn2 1.8498(19) . 1_555 n
